data_7157868
loop_
_publ_author_name
'de Souza, Juliana M.'
'Abdiaj, Irini'
'Chen, Jiaqi'
'Hanson, Kenneth'
'de Oliveira, Kleber T.'
'McQuade, D. Tyler'

_publ_section_title
;
 Synthesis of multi-substituted pyridines from ylidenemalononitriles and
 their emission properties.
;
_journal_issue 9
_journal_name_full 'Organic &amp; biomolecular chemistry'
_journal_page_first 1991
_journal_page_last 1999
_journal_paper_doi 10.1039/d0ob02591g
_journal_volume 19
_journal_year 2021
_chemical_formula_moiety 'C26 H21 N3 O S'
_chemical_formula_sum 'C26 H21 N3 O S'
_chemical_formula_weight 423.52
_chemical_name_systematic 2-(benzylamino)-5-((4-methoxyphenyl)thio)-4-phenylnicotinonitrile
_chemical_properties_physical 'Air stable'
_space_group_crystal_system triclinic
_space_group_IT_number 2
_space_group_name_Hall '-P 1'
_space_group_name_H-M_alt 'P -1'
_atom_sites_solution_hydrogens geom
_atom_sites_solution_primary dual
_audit_creation_date 2019-09-19
_audit_creation_method
;
Olex2 1.3-ac4
(compiled 2019.04.23 svn.r3594 for Rigaku Oxford Diffraction, GUI svn.r5739)
;
_audit_update_record
;
2020-04-28 deposited with the CCDC.	2021-02-08 downloaded from the CCDC.
;
_cell_angle_alpha 74.382(2)
_cell_angle_beta 74.161(3)
_cell_angle_gamma 69.175(3)
_cell_formula_units_Z 2
_cell_length_a 8.9364(3)
_cell_length_b 10.9906(3)
_cell_length_c 12.2832(3)
_cell_measurement_reflns_used 10817
_cell_measurement_temperature 100.00(10)
_cell_measurement_theta_max 69.6770
_cell_measurement_theta_min 3.8440
_cell_volume 1064.71(6)
_computing_cell_refinement 'CrysAlisPro 1.171.40.53 (Rigaku OD, 2019)'
_computing_data_collection 'CrysAlisPro 1.171.40.53 (Rigaku OD, 2019)'
_computing_data_reduction 'CrysAlisPro 1.171.40.53 (Rigaku OD, 2019)'
_computing_molecular_graphics 'Olex2 (Dolomanov et al., 2009)'
_computing_publication_material 'Olex2 (Dolomanov et al., 2009)'
_computing_structure_refinement 'ShelXL (Sheldrick, 2015)'
_computing_structure_solution 'ShelXT (Sheldrick, 2015)'
_diffrn_ambient_environment N~2~
_diffrn_ambient_temperature 100.00(10)
_diffrn_detector 'CCD plate'
_diffrn_detector_area_resol_mean 13.3333
_diffrn_measured_fraction_theta_full 0.992
_diffrn_measured_fraction_theta_max 0.978
_diffrn_measurement_details
;
List of Runs (angles in degrees, time in seconds):

  # Type    Start    End  Width  t~exp~   \w     \q     \k     \f   Frames
#--------------------------------------------------------------------------
  1  \w   -140.00   8.00   0.50    0.50    --  -51.00  20.00  90.00  296
  2  \w   -140.00   8.00   0.50    0.50    --  -51.00  50.00  30.00  296
  3  \w   -140.00   8.00   0.50    0.50    --  -51.00  60.00-120.00  296
  4  \w   -140.00   8.00   0.50    0.50    --  -51.00  60.00 -90.00  296
  5  \w   -140.00   8.00   0.50    0.50    --  -51.00  50.00 150.00  296
  6  \w   -179.00 -31.00   0.50    0.50    --  -90.00  20.00  60.00  296
  7  \w   -179.00 -31.00   0.50    0.50    --  -90.00  60.00  53.95  296
  8  \w   -179.00 -31.00   0.50    0.50    --  -90.00  58.00  96.00  296
  9  \w   -179.00 -31.00   0.50    0.50    --  -90.00  20.00-150.00  296
 10  \w   -179.00 -31.00   0.50    0.50    --  -90.00  60.00 -70.32  296
 11  \w   -179.00 -31.00   0.50    0.50    --  -90.00  60.00 -90.91  296
 12  \w   -179.00 -31.00   0.50    0.50    --  -90.00  30.00 120.00  296
 13  \w   -179.00 -31.00   0.50    0.50    --  -90.00  60.00 171.65  296
 14  \w   -179.00 -96.00   0.50    0.50    --  -90.00  30.00  30.00  166
 15  \w   -179.00-101.00   0.50    0.50    --  -90.00  30.00 -60.00  156
 16  \w   -171.00 -55.00   0.50    0.50    --  -90.00  51.00-146.73  232
 17  \w   -178.00-152.00   0.50    0.50    --  -90.00  58.00  45.81   52
 18  \w   -177.00 -31.00   0.50    0.50    --  -90.00  60.00 -29.89  292
;
_diffrn_measurement_device 'four-circle diffractometer'
_diffrn_measurement_device_type 'XtaLAB AFC11 (RINC): quarter-chi single'
_diffrn_measurement_method '\w scans'
_diffrn_orient_matrix_type 'CrysAlisPro convention (1999,Acta A55,543-557)'
_diffrn_orient_matrix_UB_11 0.1124553000
_diffrn_orient_matrix_UB_12 -0.0965317000
_diffrn_orient_matrix_UB_13 -0.0803275000
_diffrn_orient_matrix_UB_21 0.0001414000
_diffrn_orient_matrix_UB_22 -0.1176017000
_diffrn_orient_matrix_UB_23 0.1022367000
_diffrn_orient_matrix_UB_31 -0.1508130000
_diffrn_orient_matrix_UB_32 -0.0140715000
_diffrn_orient_matrix_UB_33 -0.0271792000
_diffrn_radiation_monochromator mirror
_diffrn_radiation_probe x-ray
_diffrn_radiation_type 'Cu K\a'
_diffrn_radiation_wavelength 1.54184
_diffrn_reflns_av_R_equivalents 0.0314
_diffrn_reflns_av_unetI/netI 0.0151
_diffrn_reflns_Laue_measured_fraction_full 0.992
_diffrn_reflns_Laue_measured_fraction_max 0.978
_diffrn_reflns_limit_h_max 7
_diffrn_reflns_limit_h_min -10
_diffrn_reflns_limit_k_max 12
_diffrn_reflns_limit_k_min -13
_diffrn_reflns_limit_l_max 14
_diffrn_reflns_limit_l_min -14
_diffrn_reflns_number 17453
_diffrn_reflns_point_group_measured_fraction_full 0.992
_diffrn_reflns_point_group_measured_fraction_max 0.978
_diffrn_reflns_theta_full 67.684
_diffrn_reflns_theta_max 70.011
_diffrn_reflns_theta_min 3.811
_diffrn_source 'Rotating-anode X-ray tube'
_diffrn_source_type 'Rigaku (Cu) X-ray Source'
_exptl_absorpt_coefficient_mu 1.530
_exptl_absorpt_correction_T_max 1.00000
_exptl_absorpt_correction_T_min 0.68813
_exptl_absorpt_correction_type multi-scan
_exptl_absorpt_process_details
;
CrysAlisPro 1.171.40.53 (Rigaku Oxford Diffraction, 2019)
Empirical absorption correction using spherical harmonics,
 implemented in SCALE3 ABSPACK scaling algorithm.
;
_exptl_crystal_colour 'clear light yellow'
_exptl_crystal_colour_lustre clear
_exptl_crystal_colour_modifier light
_exptl_crystal_colour_primary yellow
_exptl_crystal_density_diffrn 1.321
_exptl_crystal_description prism
_exptl_crystal_F_000 444
_exptl_crystal_preparation Re-crystallization
_exptl_crystal_recrystallization_method 'Re-crystallisation from solvent: Chloroform/Hexanes (1:20)'
_exptl_crystal_size_max 0.548
_exptl_crystal_size_mid 0.328
_exptl_crystal_size_min 0.215
_refine_diff_density_max 0.432
_refine_diff_density_min -0.351
_refine_diff_density_rms 0.061
_refine_ls_extinction_coef 0.0148(9)
_refine_ls_extinction_expression Fc^*^=kFc[1+0.001xFc^2^\l^3^/sin(2\q)]^-1/4^
_refine_ls_extinction_method 'SHELXL-2016/6 (Sheldrick 2016)'
_refine_ls_goodness_of_fit_ref 1.035
_refine_ls_hydrogen_treatment constr
_refine_ls_matrix_type full
_refine_ls_number_parameters 282
_refine_ls_number_reflns 3933
_refine_ls_number_restraints 0
_refine_ls_restrained_S_all 1.035
_refine_ls_R_factor_all 0.0391
_refine_ls_R_factor_gt 0.0390
_refine_ls_shift/su_max 0.000
_refine_ls_shift/su_mean 0.000
_refine_ls_structure_factor_coef Fsqd
_refine_ls_weighting_details 'w=1/[\s^2^(Fo^2^)+(0.0609P)^2^+0.5996P] where P=(Fo^2^+2Fc^2^)/3'
_refine_ls_weighting_scheme calc
_refine_ls_wR_factor_gt 0.1043
_refine_ls_wR_factor_ref 0.1044
_reflns_Friedel_coverage 0.000
_reflns_number_gt 3914
_reflns_number_total 3933
_reflns_threshold_expression 'I > 2\s(I)'
_cod_data_source_file d0ob02591g2.cif
_cod_data_source_block juliana_ph_sphome_091919
_cod_depositor_comments 'Adding full bibliography for 7157868--7157873.cif.'
_cod_database_code 7157868
_shelx_shelxl_version_number 2016/6
_chemical_oxdiff_formula CHNOS
_shelx_space_group_comment
;
The symmetry employed for this shelxl refinement is uniquely defined
by the following loop, which should always be used as a source of
symmetry information in preference to the above space-group names.
They are only intended as comments.
;
_diffrn_oxdiff_digest_frames
;
01c2d46f9d46201984e028b6f55387b932000467836
;
_reflns_odcompleteness_completeness 99.27
_reflns_odcompleteness_iscentric 1
_reflns_odcompleteness_theta 66.97
_olex2_refinement_description
;
1. Fixed Uiso
 At 1.2 times of:
  All C(H) groups, All C(H,H) groups, All N(H) groups
 At 1.5 times of:
  All C(H,H,H) groups
2.a Secondary CH2 refined with riding coordinates:
 C23(H23A,H23B)
2.b Aromatic/amide H refined with riding coordinates:
 N22(H22), C5(H5), C11(H11), C19(H19), C12(H12), C8(H8), C18(H18), C29(H29),
 C10(H10), C15(H15), C16(H16), C28(H28), C25(H25), C9(H9), C27(H27), C26(H26)
2.c Idealised Me refined as rotating group:
 C21(H21A,H21B,H21C)
;
_olex2_exptl_crystal_mounting_method 'MiTeGen Microloop'
_olex2_submission_original_sample_id Ph_SPhOMe
_olex2_submission_special_instructions 'No special instructions were received'
_oxdiff_exptl_absorpt_empirical_details
;
Empirical correction (ABSPACK) includes:
- Absorption correction using spherical harmonics
- Frame scaling
;
_oxdiff_exptl_absorpt_empirical_full_max 1.992
_oxdiff_exptl_absorpt_empirical_full_min 0.285

loop_
_space_group_symop_operation_xyz
'x, y, z'
'-x, -y, -z'

loop_
_atom_site_label
_atom_site_type_symbol
_atom_site_fract_x
_atom_site_fract_y
_atom_site_fract_z
_atom_site_U_iso_or_equiv
_atom_site_adp_type
_atom_site_occupancy
_atom_site_site_symmetry_order
_atom_site_calc_flag
_atom_site_refinement_flags_posn
_atom_site_refinement_flags_adp
_atom_site_refinement_flags_occupancy
_atom_site_disorder_assembly
_atom_site_disorder_group
S13 S 0.85419(5) 0.30515(3) 0.44872(3) 0.02275(14) Uani 1 1 d . . . . .
O20 O 0.88183(14) -0.15612(10) 0.83439(9) 0.0260(3) Uani 1 1 d . . . . .
N22 N 0.45427(15) 0.76937(12) 0.66429(10) 0.0195(3) Uani 1 1 d . . . . .
H22 H 0.475545 0.843330 0.635932 0.023 Uiso 1 1 calc R . . . .
N6 N 0.53902(14) 0.54234(12) 0.66979(10) 0.0183(3) Uani 1 1 d . . . . .
N31 N 0.64205(16) 0.92321(12) 0.40870(11) 0.0235(3) Uani 1 1 d . . . . .
C3 C 0.74145(16) 0.57275(13) 0.44940(12) 0.0156(3) Uani 1 1 d . . . . .
C7 C 0.84179(17) 0.59569(13) 0.33175(12) 0.0165(3) Uani 1 1 d . . . . .
C4 C 0.73469(17) 0.44671(13) 0.51146(12) 0.0170(3) Uani 1 1 d . . . . .
C5 C 0.63059(17) 0.43957(14) 0.61869(12) 0.0186(3) Uani 1 1 d . . . . .
H5 H 0.624180 0.356002 0.658236 0.022 Uiso 1 1 calc R . . . .
C11 C 1.10263(18) 0.57475(15) 0.20187(13) 0.0226(3) Uani 1 1 d . . . . .
H11 H 1.215937 0.541019 0.188762 0.027 Uiso 1 1 calc R . . . .
C24 C 0.35919(17) 0.78454(14) 0.87073(12) 0.0184(3) Uani 1 1 d . . . . .
C19 C 0.92807(18) 0.15441(14) 0.65896(14) 0.0218(3) Uani 1 1 d . . . . .
H19 H 0.975229 0.216940 0.660142 0.026 Uiso 1 1 calc R . . . .
C2 C 0.64543(17) 0.68167(13) 0.50189(12) 0.0160(3) Uani 1 1 d . . . . .
C12 C 1.01158(17) 0.54428(14) 0.31078(12) 0.0184(3) Uani 1 1 d . . . . .
H12 H 1.064050 0.489263 0.370149 0.022 Uiso 1 1 calc R . . . .
C1 C 0.54521(17) 0.66402(13) 0.61297(12) 0.0163(3) Uani 1 1 d . . . . .
C30 C 0.64768(17) 0.81414(14) 0.44620(12) 0.0178(3) Uani 1 1 d . . . . .
C8 C 0.76532(19) 0.67580(15) 0.24114(13) 0.0231(3) Uani 1 1 d . . . . .
H8 H 0.652050 0.709906 0.253925 0.028 Uiso 1 1 calc R . . . .
C18 C 0.93272(18) 0.04550(15) 0.74706(14) 0.0224(3) Uani 1 1 d . . . . .
H18 H 0.980014 0.036192 0.808716 0.027 Uiso 1 1 calc R . . . .
C17 C 0.86667(17) -0.05107(14) 0.74418(13) 0.0198(3) Uani 1 1 d . . . . .
C29 C 0.42793(19) 0.67689(15) 0.95050(13) 0.0237(3) Uani 1 1 d . . . . .
H29 H 0.452454 0.591446 0.938190 0.028 Uiso 1 1 calc R . . . .
C23 C 0.32252(18) 0.76437(14) 0.76476(12) 0.0201(3) Uani 1 1 d . . . . .
H23A H 0.303568 0.679042 0.781378 0.024 Uiso 1 1 calc R . . . .
H23B H 0.223191 0.832408 0.746948 0.024 Uiso 1 1 calc R . . . .
C14 C 0.85267(17) 0.17126(13) 0.56775(13) 0.0196(3) Uani 1 1 d . . . . .
C10 C 1.0253(2) 0.65543(15) 0.11229(13) 0.0263(3) Uani 1 1 d . . . . .
H10 H 1.086579 0.676007 0.039337 0.032 Uiso 1 1 calc R . . . .
C15 C 0.78538(18) 0.07592(15) 0.56624(13) 0.0220(3) Uani 1 1 d . . . . .
H15 H 0.734692 0.086750 0.505961 0.026 Uiso 1 1 calc R . . . .
C16 C 0.79272(18) -0.03563(14) 0.65371(13) 0.0222(3) Uani 1 1 d . . . . .
H16 H 0.748285 -0.099465 0.651501 0.027 Uiso 1 1 calc R . . . .
C28 C 0.4608(2) 0.69452(15) 1.04848(13) 0.0255(3) Uani 1 1 d . . . . .
H28 H 0.507173 0.621359 1.101043 0.031 Uiso 1 1 calc R . . . .
C25 C 0.3237(2) 0.91136(15) 0.89059(14) 0.0264(3) Uani 1 1 d . . . . .
H25 H 0.277968 0.984752 0.837918 0.032 Uiso 1 1 calc R . . . .
C9 C 0.8565(2) 0.70509(16) 0.13215(13) 0.0286(4) Uani 1 1 d . . . . .
H9 H 0.804249 0.758259 0.072147 0.034 Uiso 1 1 calc R . . . .
C27 C 0.4243(2) 0.82096(16) 1.06748(13) 0.0264(3) Uani 1 1 d . . . . .
H27 H 0.445581 0.833338 1.133072 0.032 Uiso 1 1 calc R . . . .
C26 C 0.3559(2) 0.92926(16) 0.98866(15) 0.0324(4) Uani 1 1 d . . . . .
H26 H 0.331426 1.014535 1.001365 0.039 Uiso 1 1 calc R . . . .
C21 C 0.8255(2) -0.26106(16) 0.83006(14) 0.0326(4) Uani 1 1 d . . . . .
H21A H 0.879170 -0.292624 0.759333 0.049 Uiso 1 1 calc GR . . . .
H21B H 0.709688 -0.228651 0.833787 0.049 Uiso 1 1 calc GR . . . .
H21C H 0.849998 -0.332343 0.894171 0.049 Uiso 1 1 calc GR . . . .

loop_
_atom_site_aniso_label
_atom_site_aniso_U_11
_atom_site_aniso_U_22
_atom_site_aniso_U_33
_atom_site_aniso_U_23
_atom_site_aniso_U_13
_atom_site_aniso_U_12
S13 0.0313(2) 0.01082(19) 0.0212(2) -0.00443(14) 0.00188(15) -0.00488(15)
O20 0.0362(6) 0.0139(5) 0.0270(6) -0.0005(4) -0.0073(5) -0.0082(4)
N22 0.0257(6) 0.0118(6) 0.0176(6) -0.0031(4) -0.0001(5) -0.0047(5)
N6 0.0198(6) 0.0133(6) 0.0187(6) -0.0018(5) -0.0025(5) -0.0033(5)
N31 0.0285(7) 0.0146(6) 0.0229(6) -0.0032(5) 0.0000(5) -0.0054(5)
C3 0.0165(7) 0.0138(7) 0.0173(7) -0.0027(5) -0.0060(5) -0.0038(5)
C7 0.0211(7) 0.0113(6) 0.0185(7) -0.0047(5) -0.0033(5) -0.0056(5)
C4 0.0198(7) 0.0112(6) 0.0203(7) -0.0035(5) -0.0059(5) -0.0033(5)
C5 0.0211(7) 0.0111(6) 0.0215(7) -0.0013(5) -0.0041(6) -0.0036(5)
C11 0.0217(7) 0.0197(7) 0.0267(8) -0.0087(6) 0.0009(6) -0.0076(6)
C24 0.0173(7) 0.0173(7) 0.0172(7) -0.0037(5) 0.0008(5) -0.0041(5)
C19 0.0207(7) 0.0132(7) 0.0320(8) -0.0060(6) -0.0050(6) -0.0048(6)
C2 0.0191(7) 0.0113(6) 0.0171(7) -0.0017(5) -0.0054(5) -0.0036(5)
C12 0.0215(7) 0.0139(6) 0.0215(7) -0.0044(5) -0.0055(6) -0.0057(5)
C1 0.0179(7) 0.0131(6) 0.0178(7) -0.0027(5) -0.0058(5) -0.0031(5)
C30 0.0188(7) 0.0165(7) 0.0167(7) -0.0054(5) -0.0015(5) -0.0035(5)
C8 0.0216(7) 0.0223(7) 0.0202(7) -0.0034(6) -0.0046(6) -0.0009(6)
C18 0.0228(7) 0.0171(7) 0.0284(8) -0.0054(6) -0.0093(6) -0.0036(6)
C17 0.0205(7) 0.0116(7) 0.0230(7) -0.0035(5) -0.0012(6) -0.0021(5)
C29 0.0301(8) 0.0145(7) 0.0241(8) -0.0021(6) -0.0049(6) -0.0055(6)
C23 0.0204(7) 0.0178(7) 0.0200(7) -0.0053(5) -0.0018(6) -0.0040(6)
C14 0.0198(7) 0.0104(6) 0.0248(7) -0.0049(5) -0.0006(6) -0.0019(5)
C10 0.0333(8) 0.0214(8) 0.0193(7) -0.0038(6) 0.0040(6) -0.0094(6)
C15 0.0251(7) 0.0178(7) 0.0244(7) -0.0059(6) -0.0058(6) -0.0060(6)
C16 0.0264(8) 0.0153(7) 0.0283(8) -0.0060(6) -0.0036(6) -0.0102(6)
C28 0.0301(8) 0.0212(8) 0.0211(7) 0.0022(6) -0.0063(6) -0.0064(6)
C25 0.0352(9) 0.0158(7) 0.0263(8) -0.0022(6) -0.0128(7) -0.0019(6)
C9 0.0335(9) 0.0251(8) 0.0188(7) 0.0001(6) -0.0058(6) -0.0018(7)
C27 0.0296(8) 0.0282(8) 0.0213(7) -0.0067(6) -0.0077(6) -0.0053(7)
C26 0.0457(10) 0.0187(8) 0.0351(9) -0.0090(7) -0.0178(8) -0.0021(7)
C21 0.0545(11) 0.0185(8) 0.0250(8) -0.0033(6) 0.0012(7) -0.0186(8)

loop_
_atom_type_symbol
_atom_type_description
_atom_type_scat_dispersion_real
_atom_type_scat_dispersion_imag
_atom_type_scat_source
C C 0.0181 0.0091 'International Tables Vol C Tables 4.2.6.8 and 6.1.1.4'
H H 0.0000 0.0000 'International Tables Vol C Tables 4.2.6.8 and 6.1.1.4'
N N 0.0311 0.0180 'International Tables Vol C Tables 4.2.6.8 and 6.1.1.4'
O O 0.0492 0.0322 'International Tables Vol C Tables 4.2.6.8 and 6.1.1.4'
S S 0.3331 0.5567 'International Tables Vol C Tables 4.2.6.8 and 6.1.1.4'

loop_
_geom_angle_atom_site_label_1
_geom_angle_atom_site_label_2
_geom_angle_atom_site_label_3
_geom_angle
_geom_angle_site_symmetry_1
_geom_angle_site_symmetry_3
_geom_angle_publ_flag
C14 S13 C4 103.16(7) . . ?
C17 O20 C21 116.61(12) . . ?
C1 N22 H22 118.1 . . ?
C1 N22 C23 123.79(12) . . ?
C23 N22 H22 118.1 . . ?
C5 N6 C1 117.87(12) . . ?
C4 C3 C7 123.45(12) . . ?
C2 C3 C7 119.27(12) . . ?
C2 C3 C4 117.27(13) . . ?
C12 C7 C3 121.61(12) . . ?
C8 C7 C3 119.36(13) . . ?
C8 C7 C12 118.95(13) . . ?
C3 C4 S13 119.06(11) . . ?
C5 C4 S13 123.25(11) . . ?
C5 C4 C3 117.66(12) . . ?
N6 C5 C4 125.65(13) . . ?
N6 C5 H5 117.2 . . ?
C4 C5 H5 117.2 . . ?
C12 C11 H11 119.9 . . ?
C12 C11 C10 120.27(14) . . ?
C10 C11 H11 119.9 . . ?
C29 C24 C23 120.79(13) . . ?
C29 C24 C25 118.55(14) . . ?
C25 C24 C23 120.66(13) . . ?
C18 C19 H19 119.9 . . ?
C18 C19 C14 120.22(13) . . ?
C14 C19 H19 119.9 . . ?
C3 C2 C1 120.90(12) . . ?
C3 C2 C30 121.22(13) . . ?
C1 C2 C30 117.86(12) . . ?
C7 C12 H12 119.8 . . ?
C11 C12 C7 120.34(13) . . ?
C11 C12 H12 119.8 . . ?
N22 C1 C2 120.79(12) . . ?
N6 C1 N22 118.60(12) . . ?
N6 C1 C2 120.61(12) . . ?
N31 C30 C2 175.04(15) . . ?
C7 C8 H8 119.7 . . ?
C9 C8 C7 120.58(14) . . ?
C9 C8 H8 119.7 . . ?
C19 C18 H18 119.9 . . ?
C19 C18 C17 120.27(14) . . ?
C17 C18 H18 119.9 . . ?
O20 C17 C18 115.21(13) . . ?
O20 C17 C16 124.93(13) . . ?
C16 C17 C18 119.87(13) . . ?
C24 C29 H29 119.4 . . ?
C24 C29 C28 121.15(14) . . ?
C28 C29 H29 119.4 . . ?
N22 C23 C24 112.80(12) . . ?
N22 C23 H23A 109.0 . . ?
N22 C23 H23B 109.0 . . ?
C24 C23 H23A 109.0 . . ?
C24 C23 H23B 109.0 . . ?
H23A C23 H23B 107.8 . . ?
C19 C14 S13 121.54(11) . . ?
C15 C14 S13 119.12(12) . . ?
C15 C14 C19 119.17(13) . . ?
C11 C10 H10 120.2 . . ?
C9 C10 C11 119.65(14) . . ?
C9 C10 H10 120.2 . . ?
C14 C15 H15 119.6 . . ?
C14 C15 C16 120.85(14) . . ?
C16 C15 H15 119.6 . . ?
C17 C16 C15 119.58(13) . . ?
C17 C16 H16 120.2 . . ?
C15 C16 H16 120.2 . . ?
C29 C28 H28 120.1 . . ?
C27 C28 C29 119.75(14) . . ?
C27 C28 H28 120.1 . . ?
C24 C25 H25 119.8 . . ?
C24 C25 C26 120.41(14) . . ?
C26 C25 H25 119.8 . . ?
C8 C9 H9 119.9 . . ?
C10 C9 C8 120.20(14) . . ?
C10 C9 H9 119.9 . . ?
C28 C27 H27 120.1 . . ?
C28 C27 C26 119.77(15) . . ?
C26 C27 H27 120.1 . . ?
C25 C26 H26 119.8 . . ?
C27 C26 C25 120.36(15) . . ?
C27 C26 H26 119.8 . . ?
O20 C21 H21A 109.5 . . ?
O20 C21 H21B 109.5 . . ?
O20 C21 H21C 109.5 . . ?
H21A C21 H21B 109.5 . . ?
H21A C21 H21C 109.5 . . ?
H21B C21 H21C 109.5 . . ?

loop_
_geom_bond_atom_site_label_1
_geom_bond_atom_site_label_2
_geom_bond_distance
_geom_bond_site_symmetry_2
_geom_bond_publ_flag
S13 C4 1.7804(14) . ?
S13 C14 1.7742(15) . ?
O20 C17 1.3642(18) . ?
O20 C21 1.4304(19) . ?
N22 H22 0.8600 . ?
N22 C1 1.3574(18) . ?
N22 C23 1.4589(18) . ?
N6 C5 1.3355(19) . ?
N6 C1 1.3444(18) . ?
N31 C30 1.1507(19) . ?
C3 C7 1.4877(19) . ?
C3 C4 1.4034(19) . ?
C3 C2 1.4029(19) . ?
C7 C12 1.394(2) . ?
C7 C8 1.393(2) . ?
C4 C5 1.391(2) . ?
C5 H5 0.9300 . ?
C11 H11 0.9300 . ?
C11 C12 1.386(2) . ?
C11 C10 1.389(2) . ?
C24 C29 1.387(2) . ?
C24 C23 1.513(2) . ?
C24 C25 1.389(2) . ?
C19 H19 0.9300 . ?
C19 C18 1.377(2) . ?
C19 C14 1.398(2) . ?
C2 C1 1.420(2) . ?
C2 C30 1.4371(19) . ?
C12 H12 0.9300 . ?
C8 H8 0.9300 . ?
C8 C9 1.385(2) . ?
C18 H18 0.9300 . ?
C18 C17 1.398(2) . ?
C17 C16 1.386(2) . ?
C29 H29 0.9300 . ?
C29 C28 1.390(2) . ?
C23 H23A 0.9700 . ?
C23 H23B 0.9700 . ?
C14 C15 1.387(2) . ?
C10 H10 0.9300 . ?
C10 C9 1.385(2) . ?
C15 H15 0.9300 . ?
C15 C16 1.391(2) . ?
C16 H16 0.9300 . ?
C28 H28 0.9300 . ?
C28 C27 1.379(2) . ?
C25 H25 0.9300 . ?
C25 C26 1.389(2) . ?
C9 H9 0.9300 . ?
C27 H27 0.9300 . ?
C27 C26 1.383(2) . ?
C26 H26 0.9300 . ?
C21 H21A 0.9600 . ?
C21 H21B 0.9600 . ?
C21 H21C 0.9600 . ?

loop_
_geom_torsion_atom_site_label_1
_geom_torsion_atom_site_label_2
_geom_torsion_atom_site_label_3
_geom_torsion_atom_site_label_4
_geom_torsion
_geom_torsion_site_symmetry_1
_geom_torsion_site_symmetry_2
_geom_torsion_site_symmetry_3
_geom_torsion_site_symmetry_4
_geom_torsion_publ_flag
S13 C4 C5 N6 179.69(11) . . . . ?
S13 C14 C15 C16 175.16(11) . . . . ?
O20 C17 C16 C15 -179.73(13) . . . . ?
C3 C7 C12 C11 -175.58(13) . . . . ?
C3 C7 C8 C9 176.24(14) . . . . ?
C3 C4 C5 N6 -2.0(2) . . . . ?
C3 C2 C1 N22 179.02(12) . . . . ?
C3 C2 C1 N6 -0.7(2) . . . . ?
C7 C3 C4 S13 1.11(19) . . . . ?
C7 C3 C4 C5 -177.30(12) . . . . ?
C7 C3 C2 C1 178.55(12) . . . . ?
C7 C3 C2 C30 -2.7(2) . . . . ?
C7 C8 C9 C10 -0.4(2) . . . . ?
C4 S13 C14 C19 -65.97(13) . . . . ?
C4 S13 C14 C15 118.73(12) . . . . ?
C4 C3 C7 C12 -63.28(19) . . . . ?
C4 C3 C7 C8 119.91(15) . . . . ?
C4 C3 C2 C1 -0.4(2) . . . . ?
C4 C3 C2 C30 178.36(12) . . . . ?
C5 N6 C1 N22 -179.27(12) . . . . ?
C5 N6 C1 C2 0.4(2) . . . . ?
C11 C10 C9 C8 0.8(2) . . . . ?
C24 C29 C28 C27 0.2(2) . . . . ?
C24 C25 C26 C27 0.2(3) . . . . ?
C19 C18 C17 O20 178.39(13) . . . . ?
C19 C18 C17 C16 -1.5(2) . . . . ?
C19 C14 C15 C16 -0.2(2) . . . . ?
C2 C3 C7 C12 117.86(15) . . . . ?
C2 C3 C7 C8 -58.95(18) . . . . ?
C2 C3 C4 S13 179.98(10) . . . . ?
C2 C3 C4 C5 1.58(19) . . . . ?
C12 C7 C8 C9 -0.7(2) . . . . ?
C12 C11 C10 C9 -0.2(2) . . . . ?
C1 N22 C23 C24 114.38(15) . . . . ?
C1 N6 C5 C4 0.9(2) . . . . ?
C30 C2 C1 N22 0.2(2) . . . . ?
C30 C2 C1 N6 -179.46(12) . . . . ?
C8 C7 C12 C11 1.2(2) . . . . ?
C18 C19 C14 S13 -176.40(11) . . . . ?
C18 C19 C14 C15 -1.1(2) . . . . ?
C18 C17 C16 C15 0.2(2) . . . . ?
C29 C24 C23 N22 -94.19(16) . . . . ?
C29 C24 C25 C26 -0.3(2) . . . . ?
C29 C28 C27 C26 -0.3(3) . . . . ?
C23 N22 C1 N6 -14.5(2) . . . . ?
C23 N22 C1 C2 165.76(13) . . . . ?
C23 C24 C29 C28 -179.48(14) . . . . ?
C23 C24 C25 C26 179.29(15) . . . . ?
C14 S13 C4 C3 164.53(11) . . . . ?
C14 S13 C4 C5 -17.15(14) . . . . ?
C14 C19 C18 C17 2.0(2) . . . . ?
C14 C15 C16 C17 0.7(2) . . . . ?
C10 C11 C12 C7 -0.8(2) . . . . ?
C28 C27 C26 C25 0.1(3) . . . . ?
C25 C24 C29 C28 0.1(2) . . . . ?
C25 C24 C23 N22 86.25(17) . . . . ?
C21 O20 C17 C18 -175.86(13) . . . . ?
C21 O20 C17 C16 4.1(2) . . . . ?
